data_2230032
loop_
_publ_author_name
'Suleiman Gwaram, Nura'
'Khaledi, Hamid'
'Mohd Ali, Hapipah'

_publ_section_title
;
 Diiodido{2-(morpholin-4-yl)-<i>N</i>-[1-(2-pyridyl)ethylidene]ethanamine-\k^3^<i>N</i>,<i>N</i>',<i>N</i>''}zinc
;
_journal_coeditor_code HY2422
_journal_issue 5
_journal_name_full 'Acta Crystallographica Section E'
_journal_page_first m628
_journal_paper_doi 10.1107/S1600536811014656
_journal_volume 67
_journal_year 2011
_chemical_formula_iupac '[Zn I2 (C13 H19 N3 O)]'
_chemical_formula_moiety 'C13 H19 I2 N3 O Zn'
_chemical_formula_sum 'C13 H19 I2 N3 O Zn'
_chemical_formula_weight 552.48
_chemical_name_systematic
;
Diiodido{2-(morpholin-4-yl)-<i>N</i>-[1-(2-pyridyl)ethylidene]ethanamine-
\k^3^<i>N</i>,<i>N</i>',<i>N</i>''}zinc
;
_space_group_IT_number 2
_symmetry_cell_setting triclinic
_symmetry_space_group_name_Hall '-P 1'
_symmetry_space_group_name_H-M 'P -1'
_atom_sites_solution_hydrogens geom
_atom_sites_solution_primary direct
_atom_sites_solution_secondary difmap
_audit_creation_method SHELXL97
_cell_angle_alpha 68.8810(18)
_cell_angle_beta 81.959(2)
_cell_angle_gamma 66.3990(17)
_cell_formula_units_Z 2
_cell_length_a 8.8874(3)
_cell_length_b 10.3117(4)
_cell_length_c 10.3643(4)
_cell_measurement_reflns_used 6030
_cell_measurement_temperature 100(2)
_cell_measurement_theta_max 30.37
_cell_measurement_theta_min 2.29
_cell_volume 811.91(5)
_computing_cell_refinement 'SAINT (Bruker, 2007)'
_computing_data_collection 'APEX2 (Bruker, 2007)'
_computing_data_reduction 'SAINT (Bruker, 2007)'
_computing_molecular_graphics 'X-SEED (Barbour, 2001)'
_computing_publication_material
;
SHELXL97 (Sheldrick, 2008) and publCIF (Westrip, 2010)
;
_computing_structure_refinement 'SHELXL97 (Sheldrick, 2008)'
_computing_structure_solution 'SHELXS97 (Sheldrick, 2008)'
_diffrn_ambient_temperature 100(2)
_diffrn_measured_fraction_theta_full 0.992
_diffrn_measured_fraction_theta_max 0.992
_diffrn_measurement_device_type 'Bruker APEXII CCD'
_diffrn_measurement_method '\f and \w'
_diffrn_radiation_monochromator graphite
_diffrn_radiation_source 'fine-focus sealed tube'
_diffrn_radiation_type MoK\a
_diffrn_radiation_wavelength 0.71073
_diffrn_reflns_av_R_equivalents 0.0128
_diffrn_reflns_av_sigmaI/netI 0.0191
_diffrn_reflns_limit_h_max 11
_diffrn_reflns_limit_h_min -11
_diffrn_reflns_limit_k_max 13
_diffrn_reflns_limit_k_min -13
_diffrn_reflns_limit_l_max 13
_diffrn_reflns_limit_l_min -13
_diffrn_reflns_number 7292
_diffrn_reflns_theta_full 26.99
_diffrn_reflns_theta_max 26.99
_diffrn_reflns_theta_min 2.11
_exptl_absorpt_coefficient_mu 5.314
_exptl_absorpt_correction_T_max 0.6463
_exptl_absorpt_correction_T_min 0.4653
_exptl_absorpt_correction_type multi-scan
_exptl_absorpt_process_details '(SADABS; Sheldrick, 1996)'
_exptl_crystal_colour brown
_exptl_crystal_density_diffrn 2.260
_exptl_crystal_density_method 'not measured'
_exptl_crystal_description block
_exptl_crystal_F_000 524
_exptl_crystal_size_max 0.17
_exptl_crystal_size_mid 0.13
_exptl_crystal_size_min 0.09
_refine_diff_density_max 0.846
_refine_diff_density_min -1.230
_refine_ls_extinction_method none
_refine_ls_goodness_of_fit_ref 1.048
_refine_ls_hydrogen_treatment constr
_refine_ls_matrix_type full
_refine_ls_number_parameters 182
_refine_ls_number_reflns 3517
_refine_ls_number_restraints 0
_refine_ls_restrained_S_all 1.048
_refine_ls_R_factor_all 0.0205
_refine_ls_R_factor_gt 0.0182
_refine_ls_shift/su_max 0.002
_refine_ls_shift/su_mean 0.000
_refine_ls_structure_factor_coef Fsqd
_refine_ls_weighting_details 'calc w = 1/[\s^2^(Fo^2^)+(0.0197P)^2^+1.3278P] where P=(Fo^2^+2Fc^2^)/3'
_refine_ls_weighting_scheme calc
_refine_ls_wR_factor_gt 0.0438
_refine_ls_wR_factor_ref 0.0451
_reflns_number_gt 3260
_reflns_number_total 3517
_reflns_threshold_expression I>2\s(I)
_cod_data_source_file hy2422.cif
_cod_data_source_block I
_cod_original_cell_volume 811.91(6)
_cod_database_code 2230032
_cod_database_fobs_code 2230032

loop_
_symmetry_equiv_pos_as_xyz
'x, y, z'
'-x, -y, -z'

loop_
_atom_site_type_symbol
_atom_site_label
_atom_site_fract_x
_atom_site_fract_y
_atom_site_fract_z
_atom_site_U_iso_or_equiv
_atom_site_adp_type
_atom_site_calc_flag
_atom_site_refinement_flags
_atom_site_occupancy
_atom_site_disorder_assembly
_atom_site_disorder_group
Zn Zn1 0.77476(4) 0.81170(3) 0.66161(3) 0.01267(7) Uani d . 1 . .
I I1 0.64389(2) 1.103488(18) 0.584395(17) 0.01508(5) Uani d . 1 . .
I I2 1.05998(2) 0.694938(19) 0.791314(17) 0.01566(5) Uani d . 1 . .
O O1 0.3717(2) 0.8562(2) 1.0506(2) 0.0212(4) Uani d . 1 . .
N N1 0.8699(3) 0.8016(2) 0.4558(2) 0.0135(4) Uani d . 1 . .
N N2 0.7235(3) 0.6403(2) 0.6380(2) 0.0137(4) Uani d . 1 . .
N N3 0.6122(3) 0.7619(2) 0.8469(2) 0.0137(4) Uani d . 1 . .
C C1 0.9527(3) 0.8810(3) 0.3702(3) 0.0161(5) Uani d . 1 . .
H H1 0.9697 0.9537 0.3959 0.019 Uiso calc R 1 . .
C C2 1.0153(3) 0.8615(3) 0.2446(3) 0.0181(5) Uani d . 1 . .
H H2 1.0767 0.9176 0.1868 0.022 Uiso calc R 1 . .
C C3 0.9859(3) 0.7587(3) 0.2062(3) 0.0190(6) Uani d . 1 . .
H H3 1.0239 0.7455 0.1197 0.023 Uiso calc R 1 . .
C C4 0.9002(3) 0.6744(3) 0.2951(3) 0.0165(5) Uani d . 1 . .
H H4 0.8797 0.6024 0.2709 0.020 Uiso calc R 1 . .
C C5 0.8456(3) 0.6981(3) 0.4199(3) 0.0145(5) Uani d . 1 . .
C C6 0.7574(3) 0.6108(3) 0.5253(3) 0.0139(5) Uani d . 1 . .
C C7 0.7137(3) 0.5006(3) 0.4920(3) 0.0181(5) Uani d . 1 . .
H H7A 0.6732 0.4412 0.5754 0.027 Uiso calc R 1 . .
H H7B 0.8112 0.4336 0.4582 0.027 Uiso calc R 1 . .
H H7C 0.6280 0.5547 0.4204 0.027 Uiso calc R 1 . .
C C8 0.6366(3) 0.5663(3) 0.7513(3) 0.0161(5) Uani d . 1 . .
H H8A 0.6837 0.4566 0.7693 0.019 Uiso calc R 1 . .
H H8B 0.5189 0.6052 0.7275 0.019 Uiso calc R 1 . .
C C9 0.6557(3) 0.5993(3) 0.8785(3) 0.0150(5) Uani d . 1 . .
H H9A 0.5839 0.5643 0.9531 0.018 Uiso calc R 1 . .
H H9B 0.7707 0.5435 0.9119 0.018 Uiso calc R 1 . .
C C10 0.4339(3) 0.8512(3) 0.8159(3) 0.0157(5) Uani d . 1 . .
H H10A 0.4008 0.8254 0.7440 0.019 Uiso calc R 1 . .
H H10B 0.4152 0.9594 0.7782 0.019 Uiso calc R 1 . .
C C11 0.3273(3) 0.8231(3) 0.9429(3) 0.0177(5) Uani d . 1 . .
H H11A 0.2107 0.8864 0.9174 0.021 Uiso calc R 1 . .
H H11B 0.3391 0.7166 0.9766 0.021 Uiso calc R 1 . .
C C12 0.5400(3) 0.7684(3) 1.0885(3) 0.0188(6) Uani d . 1 . .
H H12A 0.5561 0.6608 1.1276 0.023 Uiso calc R 1 . .
H H12B 0.5690 0.7960 1.1610 0.023 Uiso calc R 1 . .
C C13 0.6531(3) 0.7918(3) 0.9652(3) 0.0168(5) Uani d . 1 . .
H H13A 0.6466 0.8967 0.9338 0.020 Uiso calc R 1 . .
H H13B 0.7676 0.7247 0.9950 0.020 Uiso calc R 1 . .

loop_
_atom_site_aniso_label
_atom_site_aniso_U_11
_atom_site_aniso_U_22
_atom_site_aniso_U_33
_atom_site_aniso_U_12
_atom_site_aniso_U_13
_atom_site_aniso_U_23
Zn1 0.01377(14) 0.01207(14) 0.01168(14) -0.00432(11) 0.00086(11) -0.00440(11)
I1 0.01607(9) 0.01218(8) 0.01448(9) -0.00349(6) 0.00078(6) -0.00401(6)
I2 0.01406(9) 0.01676(9) 0.01511(9) -0.00421(7) -0.00121(6) -0.00553(7)
O1 0.0184(10) 0.0264(11) 0.0200(10) -0.0062(8) 0.0039(8) -0.0130(9)
N1 0.0131(10) 0.0134(10) 0.0120(10) -0.0034(8) 0.0003(8) -0.0039(8)
N2 0.0130(10) 0.0110(10) 0.0147(11) -0.0028(8) -0.0011(8) -0.0033(8)
N3 0.0150(11) 0.0130(10) 0.0116(10) -0.0047(9) 0.0001(8) -0.0032(8)
C1 0.0148(12) 0.0163(12) 0.0164(13) -0.0051(10) -0.0007(10) -0.0051(10)
C2 0.0142(12) 0.0194(13) 0.0178(13) -0.0053(11) 0.0010(10) -0.0047(11)
C3 0.0171(13) 0.0214(14) 0.0138(13) -0.0024(11) 0.0017(10) -0.0067(11)
C4 0.0153(13) 0.0178(13) 0.0160(13) -0.0034(10) -0.0007(10) -0.0084(11)
C5 0.0108(12) 0.0140(12) 0.0160(13) -0.0014(10) -0.0011(9) -0.0053(10)
C6 0.0116(12) 0.0123(12) 0.0159(13) -0.0012(10) -0.0012(9) -0.0057(10)
C7 0.0187(13) 0.0189(13) 0.0185(14) -0.0070(11) 0.0010(10) -0.0085(11)
C8 0.0176(13) 0.0155(12) 0.0165(13) -0.0077(10) 0.0038(10) -0.0064(10)
C9 0.0167(13) 0.0123(12) 0.0135(13) -0.0048(10) 0.0009(10) -0.0028(10)
C10 0.0145(12) 0.0169(12) 0.0148(13) -0.0042(10) 0.0003(10) -0.0061(10)
C11 0.0151(13) 0.0192(13) 0.0186(14) -0.0055(11) 0.0020(10) -0.0079(11)
C12 0.0183(13) 0.0256(14) 0.0123(13) -0.0071(11) 0.0008(10) -0.0076(11)
C13 0.0181(13) 0.0197(13) 0.0124(13) -0.0064(11) 0.0018(10) -0.0067(10)

loop_
_atom_type_symbol
_atom_type_description
_atom_type_scat_dispersion_real
_atom_type_scat_dispersion_imag
_atom_type_scat_source
C C 0.0033 0.0016 'International Tables Vol C Tables 4.2.6.8 and 6.1.1.4'
H H 0.0000 0.0000 'International Tables Vol C Tables 4.2.6.8 and 6.1.1.4'
N N 0.0061 0.0033 'International Tables Vol C Tables 4.2.6.8 and 6.1.1.4'
O O 0.0106 0.0060 'International Tables Vol C Tables 4.2.6.8 and 6.1.1.4'
Zn Zn 0.2839 1.4301 'International Tables Vol C Tables 4.2.6.8 and 6.1.1.4'
I I -0.4742 1.8119 'International Tables Vol C Tables 4.2.6.8 and 6.1.1.4'

loop_
_geom_angle_atom_site_label_1
_geom_angle_atom_site_label_2
_geom_angle_atom_site_label_3
_geom_angle_site_symmetry_1
_geom_angle_site_symmetry_3
_geom_angle
_geom_angle_publ_flag
N2 Zn1 N1 . . 74.71(8) ?
N2 Zn1 N3 . . 78.31(8) ?
N1 Zn1 N3 . . 151.54(8) ?
N2 Zn1 I1 . . 137.01(6) ?
N1 Zn1 I1 . . 95.53(6) ?
N3 Zn1 I1 . . 98.03(6) ?
N2 Zn1 I2 . . 109.52(6) ?
N1 Zn1 I2 . . 98.21(6) ?
N3 Zn1 I2 . . 99.18(6) ?
I1 Zn1 I2 . . 113.325(12) ?
C11 O1 C12 . . 110.8(2) ?
C1 N1 C5 . . 118.9(2) ?
C1 N1 Zn1 . . 126.70(18) ?
C5 N1 Zn1 . . 114.34(17) ?
C6 N2 C8 . . 122.6(2) ?
C6 N2 Zn1 . . 120.65(18) ?
C8 N2 Zn1 . . 116.61(16) ?
C9 N3 C13 . . 111.1(2) ?
C9 N3 C10 . . 112.5(2) ?
C13 N3 C10 . . 107.4(2) ?
C9 N3 Zn1 . . 100.98(15) ?
C13 N3 Zn1 . . 111.80(16) ?
C10 N3 Zn1 . . 113.10(15) ?
N1 C1 C2 . . 122.6(3) ?
N1 C1 H1 . . 118.7 ?
C2 C1 H1 . . 118.7 ?
C3 C2 C1 . . 118.3(3) ?
C3 C2 H2 . . 120.8 ?
C1 C2 H2 . . 120.8 ?
C2 C3 C4 . . 119.6(3) ?
C2 C3 H3 . . 120.2 ?
C4 C3 H3 . . 120.2 ?
C5 C4 C3 . . 118.4(3) ?
C5 C4 H4 . . 120.8 ?
C3 C4 H4 . . 120.8 ?
N1 C5 C4 . . 122.1(2) ?
N1 C5 C6 . . 114.8(2) ?
C4 C5 C6 . . 123.1(2) ?
N2 C6 C5 . . 115.4(2) ?
N2 C6 C7 . . 125.4(2) ?
C5 C6 C7 . . 119.2(2) ?
C6 C7 H7A . . 109.5 ?
C6 C7 H7B . . 109.5 ?
H7A C7 H7B . . 109.5 ?
C6 C7 H7C . . 109.5 ?
H7A C7 H7C . . 109.5 ?
H7B C7 H7C . . 109.5 ?
N2 C8 C9 . . 107.5(2) ?
N2 C8 H8A . . 110.2 ?
C9 C8 H8A . . 110.2 ?
N2 C8 H8B . . 110.2 ?
C9 C8 H8B . . 110.2 ?
H8A C8 H8B . . 108.5 ?
N3 C9 C8 . . 111.1(2) ?
N3 C9 H9A . . 109.4 ?
C8 C9 H9A . . 109.4 ?
N3 C9 H9B . . 109.4 ?
C8 C9 H9B . . 109.4 ?
H9A C9 H9B . . 108.0 ?
N3 C10 C11 . . 112.5(2) ?
N3 C10 H10A . . 109.1 ?
C11 C10 H10A . . 109.1 ?
N3 C10 H10B . . 109.1 ?
C11 C10 H10B . . 109.1 ?
H10A C10 H10B . . 107.8 ?
O1 C11 C10 . . 111.4(2) ?
O1 C11 H11A . . 109.3 ?
C10 C11 H11A . . 109.3 ?
O1 C11 H11B . . 109.3 ?
C10 C11 H11B . . 109.3 ?
H11A C11 H11B . . 108.0 ?
O1 C12 C13 . . 111.7(2) ?
O1 C12 H12A . . 109.3 ?
C13 C12 H12A . . 109.3 ?
O1 C12 H12B . . 109.3 ?
C13 C12 H12B . . 109.3 ?
H12A C12 H12B . . 107.9 ?
N3 C13 C12 . . 113.3(2) ?
N3 C13 H13A . . 108.9 ?
C12 C13 H13A . . 108.9 ?
N3 C13 H13B . . 108.9 ?
C12 C13 H13B . . 108.9 ?
H13A C13 H13B . . 107.7 ?

loop_
_geom_bond_atom_site_label_1
_geom_bond_atom_site_label_2
_geom_bond_site_symmetry_2
_geom_bond_distance
_geom_bond_publ_flag
Zn1 N1 . 2.205(2) y
Zn1 N2 . 2.093(2) y
Zn1 N3 . 2.269(2) y
Zn1 I1 . 2.6018(4) y
Zn1 I2 . 2.6506(4) y
O1 C11 . 1.423(3) ?
O1 C12 . 1.426(3) ?
N1 C1 . 1.332(3) ?
N1 C5 . 1.349(3) ?
N2 C6 . 1.277(3) ?
N2 C8 . 1.459(3) ?
N3 C9 . 1.479(3) ?
N3 C13 . 1.490(3) ?
N3 C10 . 1.491(3) ?
C1 C2 . 1.394(4) ?
C1 H1 . 0.9500 ?
C2 C3 . 1.380(4) ?
C2 H2 . 0.9500 ?
C3 C4 . 1.394(4) ?
C3 H3 . 0.9500 ?
C4 C5 . 1.387(4) ?
C4 H4 . 0.9500 ?
C5 C6 . 1.495(4) ?
C6 C7 . 1.495(4) ?
C7 H7A . 0.9800 ?
C7 H7B . 0.9800 ?
C7 H7C . 0.9800 ?
C8 C9 . 1.521(4) ?
C8 H8A . 0.9900 ?
C8 H8B . 0.9900 ?
C9 H9A . 0.9900 ?
C9 H9B . 0.9900 ?
C10 C11 . 1.521(4) ?
C10 H10A . 0.9900 ?
C10 H10B . 0.9900 ?
C11 H11A . 0.9900 ?
C11 H11B . 0.9900 ?
C12 C13 . 1.521(4) ?
C12 H12A . 0.9900 ?
C12 H12B . 0.9900 ?
C13 H13A . 0.9900 ?
C13 H13B . 0.9900 ?

loop_
_geom_hbond_atom_site_label_D
_geom_hbond_atom_site_label_H
_geom_hbond_atom_site_label_A
_geom_hbond_site_symmetry_A
_geom_hbond_distance_DH
_geom_hbond_distance_HA
_geom_hbond_distance_DA
_geom_hbond_angle_DHA
C13 H13A O1 2_677 0.99 2.55 3.491(3) 159
